data_4086659
loop_
_publ_author_name
'Chu, Wan-Yi'
'Richers, Casseday P.'
'Kahle, Elizabeth R.'
'Rauchfuss, Thomas B.'
'Arrigoni, Federica'
'Zampella, Giuseppe'

_publ_contact_author
; 
Danielle L. Gray 
University of Illinois 
School of Chemical Sciences, Box 59-1 
505 South Mathews Avenue 
Urbana, Illinois  61801 
USA 
;
_publ_section_title
;
 Imine-Centered Reactions in Imino-Phosphine Complexes of Iron Carbonyls
;
_journal_issue 17
_journal_name_full Organometallics
_journal_page_first 2782
_journal_paper_doi 10.1021/acs.organomet.6b00318
_journal_volume 35
_journal_year 2016
_chemical_formula_moiety 'C29 H22 Fe N O4 P'
_chemical_formula_sum 'C29 H22 Fe N O4 P'
_chemical_formula_weight 535.29
_chemical_name_systematic
; 
? 
;
_space_group_crystal_system triclinic
_space_group_IT_number 2
_space_group_name_Hall '-P 1'
_space_group_name_H-M_alt 'P -1'
_symmetry_space_group_name_Hall '-P 1'
_symmetry_space_group_name_H-M 'P -1'
_atom_sites_solution_hydrogens geom
_audit_creation_method SHELXL-2014/7
_audit_update_record
; 
? 
;
_cell_angle_alpha 77.8353(19)
_cell_angle_beta 72.9507(18)
_cell_angle_gamma 77.268(2)
_cell_formula_units_Z 2
_cell_length_a 8.6636(4)
_cell_length_b 11.5678(6)
_cell_length_c 13.4797(7)
_cell_measurement_reflns_used 9814
_cell_measurement_temperature 100(2)
_cell_measurement_theta_max 28.35
_cell_measurement_theta_min 2.50
_cell_volume 1244.24(11)
_computing_cell_refinement 'SAINT V8.34A (Bruker, 2005)'
_computing_data_collection 'APEX2 V2014.9-0 (Bruker, 2014)'
_computing_data_reduction
; 
SAINT V8.34A, XPREP v2014/2, SADABS V2014/5, 
(Bruker & 2014) 
;
_computing_molecular_graphics
; 
SHELXTL v2014-7 (Bruker, 2014), CrystalMaker v2.7.7 (CrystalMaker, 1994) 
;
_computing_publication_material 'XCIF V2014-2 (Bruker, 2014)'
_computing_structure_refinement 'SHELX-2014-7 (Sheldrick, 2015)'
_computing_structure_solution 'SHELX-2014-7 (Sheldrick, 2015)'
_diffrn_ambient_temperature 100(2)
_diffrn_measured_fraction_theta_full 0.999
_diffrn_measured_fraction_theta_max 0.996
_diffrn_measurement_device 'Bruker D8 Venture/Photon 100'
_diffrn_measurement_method 'profile data from \f and \w scans'
_diffrn_radiation_monochromator 'multilayer mirrors'
_diffrn_radiation_source 'microfocus sealed tube'
_diffrn_radiation_type MoK\a
_diffrn_radiation_wavelength 0.71073
_diffrn_radiation_wavelength_id dd06bsa
_diffrn_reflns_av_R_equivalents 0.0340
_diffrn_reflns_av_unetI/netI 0.0176
_diffrn_reflns_Laue_measured_fraction_full 0.999
_diffrn_reflns_Laue_measured_fraction_max 0.996
_diffrn_reflns_limit_h_max 11
_diffrn_reflns_limit_h_min -11
_diffrn_reflns_limit_k_max 15
_diffrn_reflns_limit_k_min -15
_diffrn_reflns_limit_l_max 18
_diffrn_reflns_limit_l_min -18
_diffrn_reflns_number 44328
_diffrn_reflns_point_group_measured_fraction_full 0.999
_diffrn_reflns_point_group_measured_fraction_max 0.996
_diffrn_reflns_theta_full 25.242
_diffrn_reflns_theta_max 28.388
_diffrn_reflns_theta_min 2.232
_exptl_absorpt_coefficient_mu 0.707
_exptl_absorpt_correction_T_max 0.88285
_exptl_absorpt_correction_T_min 0.79311
_exptl_absorpt_correction_type integration
_exptl_absorpt_process_details 'SADABS V2014/5 (Bruker, 2014)'
_exptl_crystal_colour blue
_exptl_crystal_density_diffrn 1.429
_exptl_crystal_density_method 'not measured'
_exptl_crystal_description block
_exptl_crystal_F_000 552
_exptl_crystal_id dd06bsa
_exptl_crystal_preparation
; 
The data crystal was mounted using oil (Parantone-N, Exxon) to a 
0.3 mm cryo-loop (Hampton Research) with the (3 4 2) scattering 
planes roughly normal to the spindle axis. 
;
_exptl_crystal_size_max 0.45
_exptl_crystal_size_mid 0.271
_exptl_crystal_size_min 0.263
_refine_diff_density_max 0.358
_refine_diff_density_min -0.276
_refine_diff_density_rms 0.055
_refine_ls_extinction_coef 0.0349(13)
_refine_ls_extinction_expression Fc^*^=kFc[1+0.001xFc^2^\l^3^/sin(2\q)]^-1/4^
_refine_ls_extinction_method 'SHELXL-2014/7 (Sheldrick 2014'
_refine_ls_goodness_of_fit_ref 1.073
_refine_ls_hydrogen_treatment constr
_refine_ls_matrix_type full
_refine_ls_number_parameters 327
_refine_ls_number_reflns 6209
_refine_ls_number_restraints 0
_refine_ls_restrained_S_all 1.073
_refine_ls_R_factor_all 0.0305
_refine_ls_R_factor_gt 0.0266
_refine_ls_shift/su_max 0.001
_refine_ls_shift/su_mean 0.000
_refine_ls_structure_factor_coef Fsqd
_refine_ls_weighting_details 'w=1/[\s^2^(Fo^2^)+(0.0276P)^2^+0.7532P] where P=(Fo^2^+2Fc^2^)/3'
_refine_ls_weighting_scheme calc
_refine_ls_wR_factor_gt 0.0653
_refine_ls_wR_factor_ref 0.0667
_reflns_Friedel_coverage 0.000
_reflns_number_gt 5774
_reflns_number_total 6209
_reflns_threshold_expression 'I > 2\s(I)'
_cod_data_source_file om6b00318_si_003.cif
_cod_data_source_block FePN(OMe)CO3
_cod_depositor_comments 'Adding full bibliography for 4086653--4086659.cif.'
_cod_original_cell_volume 1244.23(11)
_cod_database_code 4086659
_shelx_shelxl_version_number 2014/7
_shelx_space_group_comment
; 
The symmetry employed for this shelxl refinement is uniquely defined 
by the following loop, which should always be used as a source of 
symmetry information in preference to the above space-group names. 
They are only intended as comments. 
;
_shelx_estimated_absorpt_t_min 0.742
_shelx_estimated_absorpt_t_max 0.836

loop_
_space_group_symop_operation_xyz
'x, y, z'
'-x, -y, -z'

loop_
_atom_site_label
_atom_site_type_symbol
_atom_site_fract_x
_atom_site_fract_y
_atom_site_fract_z
_atom_site_U_iso_or_equiv
_atom_site_adp_type
_atom_site_occupancy
_atom_site_site_symmetry_order
_atom_site_calc_flag
_atom_site_refinement_flags_posn
_atom_site_refinement_flags_adp
Fe1 Fe 0.84678(2) 0.41792(2) 0.80746(2) 0.01166(6) Uani 1 1 d . .
P1 P 0.75556(4) 0.27311(3) 0.77026(2) 0.01130(7) Uani 1 1 d . .
O1 O 1.16633(13) 0.33811(11) 0.67156(9) 0.0309(3) Uani 1 1 d . .
O2 O 1.00214(13) 0.61221(9) 0.82228(8) 0.0245(2) Uani 1 1 d . .
O3 O 0.80972(12) 0.30894(9) 1.02759(8) 0.0222(2) Uani 1 1 d . .
O4 O 0.62380(13) 0.99211(8) 0.58384(8) 0.0219(2) Uani 1 1 d . .
N1 N 0.63032(13) 0.51781(9) 0.78763(8) 0.0138(2) Uani 1 1 d . .
C1 C 1.03708(16) 0.37234(12) 0.72178(11) 0.0193(3) Uani 1 1 d . .
C2 C 0.93275(16) 0.54029(11) 0.81796(10) 0.0161(2) Uani 1 1 d . .
C3 C 0.81714(15) 0.35330(11) 0.94126(10) 0.0155(2) Uani 1 1 d . .
C4 C 0.55262(15) 0.26410(11) 0.85704(9) 0.0133(2) Uani 1 1 d . .
C5 C 0.44361(15) 0.37287(11) 0.87352(9) 0.0141(2) Uani 1 1 d . .
C6 C 0.28245(16) 0.36901(12) 0.93429(10) 0.0175(2) Uani 1 1 d . .
H6 H 0.2073 0.4418 0.9434 0.021 Uiso 1 1 calc R U
C7 C 0.23121(16) 0.26052(13) 0.98127(10) 0.0194(3) Uani 1 1 d . .
H7 H 0.1225 0.2591 1.0239 0.023 Uiso 1 1 calc R U
C8 C 0.33893(17) 0.15404(12) 0.96588(11) 0.0203(3) Uani 1 1 d . .
H8 H 0.3038 0.0796 0.9980 0.024 Uiso 1 1 calc R U
C9 C 0.49850(16) 0.15559(12) 0.90353(11) 0.0179(2) Uani 1 1 d . .
H9 H 0.5710 0.0821 0.8926 0.021 Uiso 1 1 calc R U
C10 C 0.48439(15) 0.49123(11) 0.82370(10) 0.0148(2) Uani 1 1 d . .
H10 H 0.3955 0.5546 0.8172 0.018 Uiso 1 1 calc R U
C11 C 0.63415(15) 0.64055(11) 0.73639(10) 0.0142(2) Uani 1 1 d . .
C12 C 0.72470(16) 0.66204(11) 0.63327(10) 0.0165(2) Uani 1 1 d . .
H12 H 0.7884 0.5966 0.5991 0.020 Uiso 1 1 calc R U
C13 C 0.72334(16) 0.77880(12) 0.57892(10) 0.0178(2) Uani 1 1 d . .
H13 H 0.7840 0.7929 0.5076 0.021 Uiso 1 1 calc R U
C14 C 0.63273(16) 0.87426(11) 0.62970(11) 0.0170(2) Uani 1 1 d . .
C15 C 0.54504(17) 0.85326(12) 0.73437(11) 0.0214(3) Uani 1 1 d . .
H15 H 0.4852 0.9189 0.7694 0.026 Uiso 1 1 calc R U
C16 C 0.54469(17) 0.73666(12) 0.78784(11) 0.0199(3) Uani 1 1 d . .
H16 H 0.4838 0.7224 0.8591 0.024 Uiso 1 1 calc R U
C17 C 0.7253(2) 1.01727(13) 0.47974(12) 0.0279(3) Uani 1 1 d . .
H17A H 0.7124 1.1043 0.4568 0.042 Uiso 1 1 calc R U
H17B H 0.6929 0.9797 0.4320 0.042 Uiso 1 1 calc R U
H17C H 0.8400 0.9851 0.4792 0.042 Uiso 1 1 calc R U
C18 C 0.71990(15) 0.30232(11) 0.63978(9) 0.0132(2) Uani 1 1 d . .
C19 C 0.56641(16) 0.30967(13) 0.62398(11) 0.0201(3) Uani 1 1 d . .
H19 H 0.4762 0.2942 0.6823 0.024 Uiso 1 1 calc R U
C20 C 0.54469(18) 0.33961(15) 0.52291(12) 0.0260(3) Uani 1 1 d . .
H20 H 0.4389 0.3461 0.5128 0.031 Uiso 1 1 calc R U
C21 C 0.67497(19) 0.35992(13) 0.43727(11) 0.0241(3) Uani 1 1 d . .
H21 H 0.6593 0.3797 0.3684 0.029 Uiso 1 1 calc R U
C22 C 0.82879(19) 0.35124(15) 0.45221(11) 0.0271(3) Uani 1 1 d . .
H22 H 0.9194 0.3639 0.3934 0.032 Uiso 1 1 calc R U
C23 C 0.85079(17) 0.32408(14) 0.55276(11) 0.0239(3) Uani 1 1 d . .
H23 H 0.9561 0.3202 0.5626 0.029 Uiso 1 1 calc R U
C24 C 0.87308(15) 0.12229(11) 0.78047(10) 0.0138(2) Uani 1 1 d . .
C25 C 0.85075(16) 0.03636(11) 0.72917(10) 0.0171(2) Uani 1 1 d . .
H25 H 0.7721 0.0564 0.6891 0.021 Uiso 1 1 calc R U
C26 C 0.94321(17) -0.07817(12) 0.73659(11) 0.0192(3) Uani 1 1 d . .
H26 H 0.9273 -0.1363 0.7018 0.023 Uiso 1 1 calc R U
C27 C 1.05879(16) -0.10800(12) 0.79463(11) 0.0186(3) Uani 1 1 d . .
H27 H 1.1229 -0.1860 0.7987 0.022 Uiso 1 1 calc R U
C28 C 1.08054(17) -0.02381(12) 0.84657(11) 0.0206(3) Uani 1 1 d . .
H28 H 1.1584 -0.0447 0.8872 0.025 Uiso 1 1 calc R U
C29 C 0.98874(16) 0.09134(12) 0.83950(11) 0.0179(2) Uani 1 1 d . .
H29 H 1.0047 0.1489 0.8748 0.022 Uiso 1 1 calc R U

loop_
_atom_site_aniso_label
_atom_site_aniso_U_11
_atom_site_aniso_U_22
_atom_site_aniso_U_33
_atom_site_aniso_U_23
_atom_site_aniso_U_13
_atom_site_aniso_U_12
Fe1 0.01103(9) 0.01198(9) 0.01207(9) -0.00101(6) -0.00318(6) -0.00275(6)
P1 0.00993(14) 0.01172(14) 0.01161(14) -0.00053(10) -0.00284(11) -0.00167(11)
O1 0.0147(5) 0.0387(6) 0.0388(6) -0.0173(5) 0.0027(4) -0.0059(4)
O2 0.0291(5) 0.0233(5) 0.0247(5) -0.0048(4) -0.0061(4) -0.0122(4)
O3 0.0217(5) 0.0270(5) 0.0155(5) 0.0010(4) -0.0048(4) -0.0036(4)
O4 0.0252(5) 0.0135(4) 0.0251(5) 0.0026(4) -0.0066(4) -0.0049(4)
N1 0.0137(5) 0.0126(5) 0.0139(5) -0.0011(4) -0.0026(4) -0.0019(4)
C1 0.0160(6) 0.0208(6) 0.0231(6) -0.0063(5) -0.0036(5) -0.0065(5)
C2 0.0173(6) 0.0169(6) 0.0128(5) -0.0012(4) -0.0030(5) -0.0026(5)
C3 0.0126(5) 0.0156(6) 0.0185(6) -0.0036(5) -0.0038(4) -0.0025(4)
C4 0.0115(5) 0.0156(6) 0.0121(5) 0.0000(4) -0.0029(4) -0.0031(4)
C5 0.0135(5) 0.0158(6) 0.0127(5) -0.0013(4) -0.0030(4) -0.0036(4)
C6 0.0138(6) 0.0193(6) 0.0179(6) -0.0029(5) -0.0021(5) -0.0021(5)
C7 0.0140(6) 0.0250(7) 0.0172(6) -0.0001(5) -0.0005(5) -0.0071(5)
C8 0.0186(6) 0.0193(6) 0.0215(6) 0.0026(5) -0.0033(5) -0.0083(5)
C9 0.0164(6) 0.0149(6) 0.0200(6) 0.0006(5) -0.0034(5) -0.0029(5)
C10 0.0139(6) 0.0151(6) 0.0142(5) -0.0020(4) -0.0032(4) -0.0010(4)
C11 0.0126(5) 0.0131(5) 0.0172(6) -0.0002(4) -0.0055(4) -0.0027(4)
C12 0.0169(6) 0.0151(6) 0.0167(6) -0.0027(5) -0.0040(5) -0.0014(5)
C13 0.0196(6) 0.0181(6) 0.0148(6) -0.0004(5) -0.0039(5) -0.0043(5)
C14 0.0165(6) 0.0139(6) 0.0216(6) 0.0015(5) -0.0080(5) -0.0049(5)
C15 0.0207(6) 0.0145(6) 0.0252(7) -0.0045(5) 0.0000(5) -0.0018(5)
C16 0.0189(6) 0.0177(6) 0.0187(6) -0.0026(5) 0.0021(5) -0.0039(5)
C17 0.0327(8) 0.0211(7) 0.0265(7) 0.0064(6) -0.0063(6) -0.0090(6)
C18 0.0145(6) 0.0121(5) 0.0130(5) -0.0010(4) -0.0047(4) -0.0018(4)
C19 0.0146(6) 0.0293(7) 0.0173(6) -0.0056(5) -0.0047(5) -0.0029(5)
C20 0.0196(7) 0.0386(8) 0.0227(7) -0.0083(6) -0.0117(6) 0.0012(6)
C21 0.0317(8) 0.0250(7) 0.0168(6) -0.0005(5) -0.0126(6) -0.0011(6)
C22 0.0270(7) 0.0391(8) 0.0145(6) 0.0020(6) -0.0039(5) -0.0123(6)
C23 0.0174(6) 0.0385(8) 0.0167(6) -0.0003(6) -0.0044(5) -0.0104(6)
C24 0.0126(5) 0.0133(5) 0.0138(5) -0.0002(4) -0.0025(4) -0.0018(4)
C25 0.0180(6) 0.0161(6) 0.0187(6) -0.0015(5) -0.0075(5) -0.0031(5)
C26 0.0226(6) 0.0143(6) 0.0216(6) -0.0038(5) -0.0068(5) -0.0026(5)
C27 0.0185(6) 0.0133(6) 0.0208(6) 0.0004(5) -0.0042(5) -0.0001(5)
C28 0.0196(6) 0.0182(6) 0.0251(7) -0.0010(5) -0.0121(5) 0.0005(5)
C29 0.0187(6) 0.0161(6) 0.0208(6) -0.0032(5) -0.0092(5) -0.0009(5)

loop_
_atom_type_symbol
_atom_type_description
_atom_type_scat_dispersion_real
_atom_type_scat_dispersion_imag
_atom_type_scat_source
C C 0.0033 0.0016 'International Tables Vol C Tables 4.2.6.8 and 6.1.1.4'
H H 0.0000 0.0000 'International Tables Vol C Tables 4.2.6.8 and 6.1.1.4'
N N 0.0061 0.0033 'International Tables Vol C Tables 4.2.6.8 and 6.1.1.4'
O O 0.0106 0.0060 'International Tables Vol C Tables 4.2.6.8 and 6.1.1.4'
P P 0.1023 0.0942 'International Tables Vol C Tables 4.2.6.8 and 6.1.1.4'
Fe Fe 0.3463 0.8444 'International Tables Vol C Tables 4.2.6.8 and 6.1.1.4'

loop_
_exptl_crystal_face_index_h
_exptl_crystal_face_index_k
_exptl_crystal_face_index_l
_exptl_crystal_face_perp_dist
0.00 -1.00 0.00 0.0910
0.00 0.00 1.00 0.1870
0.00 0.00 -1.00 0.1730
0.00 1.00 0.00 0.1410
1.00 1.00 1.00 0.1280
-1.00 -1.00 -1.00 0.1220
2.00 -1.00 2.00 0.1490
-2.00 1.00 -2.00 0.0940
0.00 1.00 1.00 0.1330
1.00 -1.00 -2.00 0.2060
-2.00 1.00 0.00 0.1630
3.00 4.00 2.00 0.1410
1.00 4.00 3.00 0.1260

loop_
_geom_angle_atom_site_label_1
_geom_angle_atom_site_label_2
_geom_angle_atom_site_label_3
_geom_angle
C1 Fe1 C3 117.09(6)
C1 Fe1 C2 86.31(6)
C3 Fe1 C2 95.42(6)
C1 Fe1 N1 134.43(6)
C3 Fe1 N1 108.02(5)
C2 Fe1 N1 95.94(5)
C1 Fe1 P1 88.05(4)
C3 Fe1 P1 92.39(4)
C2 Fe1 P1 171.85(4)
N1 Fe1 P1 83.83(3)
C4 P1 C24 106.74(6)
C4 P1 C18 103.11(6)
C24 P1 C18 104.56(6)
C4 P1 Fe1 107.92(4)
C24 P1 Fe1 118.87(4)
C18 P1 Fe1 114.31(4)
C14 O4 C17 116.95(11)
C10 N1 C11 114.00(10)
C10 N1 Fe1 129.04(9)
C11 N1 Fe1 116.56(8)
O1 C1 Fe1 175.11(13)
O2 C2 Fe1 173.56(12)
O3 C3 Fe1 175.13(11)
C9 C4 C5 119.26(11)
C9 C4 P1 123.01(10)
C5 C4 P1 117.66(9)
C6 C5 C4 119.13(11)
C6 C5 C10 116.91(11)
C4 C5 C10 123.77(11)
C7 C6 C5 120.89(12)
C7 C6 H6 119.6
C5 C6 H6 119.6
C8 C7 C6 119.79(12)
C8 C7 H7 120.1
C6 C7 H7 120.1
C7 C8 C9 120.31(12)
C7 C8 H8 119.8
C9 C8 H8 119.8
C8 C9 C4 120.56(12)
C8 C9 H9 119.7
C4 C9 H9 119.7
N1 C10 C5 126.14(12)
N1 C10 H10 116.9
C5 C10 H10 116.9
C12 C11 C16 119.85(12)
C12 C11 N1 118.79(11)
C16 C11 N1 121.33(11)
C11 C12 C13 120.58(12)
C11 C12 H12 119.7
C13 C12 H12 119.7
C14 C13 C12 119.53(12)
C14 C13 H13 120.2
C12 C13 H13 120.2
O4 C14 C13 124.22(12)
O4 C14 C15 115.72(12)
C13 C14 C15 120.06(12)
C16 C15 C14 120.24(13)
C16 C15 H15 119.9
C14 C15 H15 119.9
C15 C16 C11 119.70(12)
C15 C16 H16 120.2
C11 C16 H16 120.2
O4 C17 H17A 109.5
O4 C17 H17B 109.5
H17A C17 H17B 109.5
O4 C17 H17C 109.5
H17A C17 H17C 109.5
H17B C17 H17C 109.5
C19 C18 C23 118.85(12)
C19 C18 P1 122.68(10)
C23 C18 P1 118.39(10)
C18 C19 C20 120.06(13)
C18 C19 H19 120.0
C20 C19 H19 120.0
C21 C20 C19 120.72(13)
C21 C20 H20 119.6
C19 C20 H20 119.6
C20 C21 C22 119.59(13)
C20 C21 H21 120.2
C22 C21 H21 120.2
C21 C22 C23 120.08(14)
C21 C22 H22 120.0
C23 C22 H22 120.0
C22 C23 C18 120.69(13)
C22 C23 H23 119.7
C18 C23 H23 119.7
C29 C24 C25 119.24(12)
C29 C24 P1 119.86(10)
C25 C24 P1 120.90(9)
C26 C25 C24 120.21(12)
C26 C25 H25 119.9
C24 C25 H25 119.9
C27 C26 C25 120.25(12)
C27 C26 H26 119.9
C25 C26 H26 119.9
C28 C27 C26 119.92(12)
C28 C27 H27 120.0
C26 C27 H27 120.0
C27 C28 C29 120.30(12)
C27 C28 H28 119.8
C29 C28 H28 119.8
C28 C29 C24 120.07(12)
C28 C29 H29 120.0
C24 C29 H29 120.0

loop_
_geom_bond_atom_site_label_1
_geom_bond_atom_site_label_2
_geom_bond_distance
Fe1 C1 1.7570(14)
Fe1 C3 1.7670(13)
Fe1 C2 1.7859(13)
Fe1 N1 2.0327(11)
Fe1 P1 2.2028(4)
P1 C4 1.8149(12)
P1 C24 1.8159(13)
P1 C18 1.8235(12)
O1 C1 1.1584(17)
O2 C2 1.1482(16)
O3 C3 1.1579(16)
O4 C14 1.3686(15)
O4 C17 1.4296(18)
N1 C10 1.2951(16)
N1 C11 1.4451(15)
C4 C9 1.3942(17)
C4 C5 1.4127(17)
C5 C6 1.4014(17)
C5 C10 1.4618(17)
C6 C7 1.3852(18)
C6 H6 0.9500
C7 C8 1.385(2)
C7 H7 0.9500
C8 C9 1.3933(18)
C8 H8 0.9500
C9 H9 0.9500
C10 H10 0.9500
C11 C12 1.3821(18)
C11 C16 1.3955(18)
C12 C13 1.3936(17)
C12 H12 0.9500
C13 C14 1.3877(19)
C13 H13 0.9500
C14 C15 1.3912(19)
C15 C16 1.3891(18)
C15 H15 0.9500
C16 H16 0.9500
C17 H17A 0.9800
C17 H17B 0.9800
C17 H17C 0.9800
C18 C19 1.3891(17)
C18 C23 1.3952(18)
C19 C20 1.3908(19)
C19 H19 0.9500
C20 C21 1.379(2)
C20 H20 0.9500
C21 C22 1.384(2)
C21 H21 0.9500
C22 C23 1.3849(19)
C22 H22 0.9500
C23 H23 0.9500
C24 C29 1.3980(17)
C24 C25 1.3988(17)
C25 C26 1.3893(18)
C25 H25 0.9500
C26 C27 1.3882(19)
C26 H26 0.9500
C27 C28 1.3856(19)
C27 H27 0.9500
C28 C29 1.3928(18)
C28 H28 0.9500
C29 H29 0.9500
